data_1570731
loop_
_publ_author_name
'Morteza Najarian, Amin'
'Dinic, Filip'
'Chen, Hao'
'Sabatini, Randy'
'Zheng, Chao'
'Lough, Alan J.'
'Maris, Thierry'
'Saidaminov, Makhsud I.'
'Garcia de Arquer, F. Pelayo'
'Voznyy, Oleksandr'
'Hoogland, Sjoerd'
'Sargent, Edward H.'

_publ_section_title
;
 Homomeric Chains of intermolecular bonds scaffold octahedral germanium
 perovskites
;
_journal_name_full Nature
_journal_page_first 328
_journal_page_last 335
_journal_paper_doi 10.1038/s41586-023-06209-y
_journal_volume 620
_journal_year 2023
_chemical_formula_moiety '2(C8 H11 F N), Ge I3, I'
_chemical_formula_sum 'C16 H22 F2 Ge I4 N2'
_chemical_formula_weight 860.54
_chemical_name_systematic
;        
catena-[bis(2-(4-fluorophenyl)ethan-1-aminium) 
bis(m-iodo)-bis(iodo)-germanium(ii)]
;
_space_group_crystal_system triclinic
_space_group_IT_number 2
_space_group_name_Hall '-P 1'
_space_group_name_H-M_alt 'P -1'
_atom_sites_solution_hydrogens geom
_atom_sites_solution_primary direct
_audit_creation_method SHELXL-2019/1
_cell_angle_alpha 79.689(9)
_cell_angle_beta 84.394(9)
_cell_angle_gamma 89.990(8)
_cell_formula_units_Z 4
_cell_length_a 11.971(3)
_cell_length_b 11.987(3)
_cell_length_c 16.761(5)
_cell_measurement_reflns_used 5864
_cell_measurement_temperature 150(2)
_cell_measurement_theta_max 26.00
_cell_measurement_theta_min 2.48
_cell_volume 2354.6(11)
_computing_cell_refinement APEX4
_computing_data_collection 'APEX4 (Bruker AXS, 2021)'
_computing_data_reduction APEX4
_computing_molecular_graphics 'PLATON (Spek, 2009)'
_computing_publication_material 'SHELXTL (Sheldrick, 2008)'
_computing_structure_refinement 'SHELXL-2019/1 (Sheldrick, 2015b)'
_computing_structure_solution 'SHELXT 2018/2 (Sheldrick, 2015a)'
_diffrn_ambient_temperature 150(2)
_diffrn_measured_fraction_theta_full 1.000
_diffrn_measured_fraction_theta_max 0.987
_diffrn_measurement_device_type 'Bruker Kappa APEX-DUO CMOS PHOTON II'
_diffrn_measurement_method '\f and \w scans'
_diffrn_radiation_type MoK\a
_diffrn_radiation_wavelength 0.71073
_diffrn_reflns_av_unetI/netI 0.0813
_diffrn_reflns_Laue_measured_fraction_full 1.000
_diffrn_reflns_Laue_measured_fraction_max 0.987
_diffrn_reflns_limit_h_max 15
_diffrn_reflns_limit_h_min -15
_diffrn_reflns_limit_k_max 15
_diffrn_reflns_limit_k_min -15
_diffrn_reflns_limit_l_max 21
_diffrn_reflns_limit_l_min -21
_diffrn_reflns_number 10815
_diffrn_reflns_point_group_measured_fraction_full 1.000
_diffrn_reflns_point_group_measured_fraction_max 0.987
_diffrn_reflns_theta_full 25.242
_diffrn_reflns_theta_max 27.641
_diffrn_reflns_theta_min 1.710
_diffrn_source 'sealed tube with Bruker Triumph monochromator'
_exptl_absorpt_coefficient_mu 6.564
_exptl_absorpt_correction_T_max 0.7455
_exptl_absorpt_correction_T_min 0.6174
_exptl_absorpt_correction_type multi-scan
_exptl_absorpt_process_details 'SADABS (Krause et al., 2015)'
_exptl_crystal_colour red
_exptl_crystal_density_diffrn 2.427
_exptl_crystal_description plate
_exptl_crystal_F_000 1576
_exptl_crystal_size_max 0.130
_exptl_crystal_size_mid 0.050
_exptl_crystal_size_min 0.010
_refine_diff_density_max 1.383
_refine_diff_density_min -1.832
_refine_diff_density_rms 0.275
_refine_ls_extinction_coef .
_refine_ls_extinction_method none
_refine_ls_goodness_of_fit_ref 0.999
_refine_ls_hydrogen_treatment constr
_refine_ls_matrix_type full
_refine_ls_number_parameters 404
_refine_ls_number_reflns 10815
_refine_ls_number_restraints 264
_refine_ls_restrained_S_all 0.993
_refine_ls_R_factor_all 0.0877
_refine_ls_R_factor_gt 0.0416
_refine_ls_shift/su_max 0.001
_refine_ls_shift/su_mean 0.000
_refine_ls_structure_factor_coef Fsqd
_refine_ls_weighting_details 'w=1/[\s^2^(Fo^2^)+(0.0238P)^2^] where P=(Fo^2^+2Fc^2^)/3'
_refine_ls_weighting_scheme calc
_refine_ls_wR_factor_gt 0.0764
_refine_ls_wR_factor_ref 0.0882
_reflns_Friedel_coverage 0.000
_reflns_Friedel_fraction_full .
_reflns_Friedel_fraction_max .
_reflns_number_gt 6797
_reflns_number_total 10815
_reflns_threshold_expression 'I > 2\s(I)'
_cod_data_source_file 07-_4F-PEA_2GeI4.cif
_cod_data_source_block 4f-pea
_cod_original_cell_volume 2354.7(12)
_cod_database_code 1570731

loop_
_space_group_symop_id
_space_group_symop_operation_xyz
1 'x, y, z'
2 '-x, -y, -z'

loop_
_atom_site_label
_atom_site_type_symbol
_atom_site_fract_x
_atom_site_fract_y
_atom_site_fract_z
_atom_site_U_iso_or_equiv
_atom_site_adp_type
_atom_site_occupancy
_atom_site_site_symmetry_order
_atom_site_calc_flag
_atom_site_refinement_flags_posn
_atom_site_refinement_flags_adp
_atom_site_refinement_flags_occupancy
_atom_site_disorder_assembly
_atom_site_disorder_group
Ge1 Ge 0.25124(14) 0.72849(8) 1.01528(8) 0.0148(3) Uani 1 1 d . . . . .
Ge2 Ge 0.75178(14) 0.76392(8) 1.01539(8) 0.0138(3) Uani 1 1 d . . . . .
I1 I 0.22147(9) 0.70377(9) 1.18555(7) 0.0179(2) Uani 1 1 d . . . . .
I2 I 0.48463(5) 0.69975(6) 1.00492(4) 0.01639(15) Uani 1 1 d . . . . .
I3 I 0.20223(5) 0.50505(5) 1.00535(4) 0.01753(15) Uani 1 1 d . . . . .
I4 I 0.72126(9) 0.70393(9) 1.18576(7) 0.0183(2) Uani 1 1 d . . . . .
I5 I 0.98441(5) 0.79765(6) 1.00508(4) 0.01661(15) Uani 1 1 d . . . . .
I6 I 0.70212(5) 0.99236(5) 1.00534(4) 0.01735(15) Uani 1 1 d . . . . .
I7 I 0.78206(8) 0.80815(9) 0.80723(7) 0.0177(2) Uani 1 1 d . . . . .
I8 I 0.28164(8) 0.78780(9) 0.80751(7) 0.0176(2) Uani 1 1 d . . . . .
F1 F 0.8522(10) 0.3978(9) 0.5305(7) 0.049(3) Uani 1 1 d . . . . .
N1 N 0.9423(6) 0.0412(6) 0.8443(5) 0.0180(19) Uani 1 1 d . . . . .
H1C H 0.940423 0.045687 0.898016 0.027 Uiso 1 1 calc R U . . .
H1D H 0.904397 0.100282 0.818083 0.027 Uiso 1 1 calc R U . . .
H1E H 0.909594 -0.025296 0.839081 0.027 Uiso 1 1 calc R U . . .
C1 C 1.0623(9) 0.0460(10) 0.8073(8) 0.022(3) Uani 1 1 d . . . . .
H1A H 1.098363 0.117874 0.813530 0.027 Uiso 1 1 calc R U . . .
H1B H 1.103971 -0.017625 0.836187 0.027 Uiso 1 1 calc R U . . .
C2 C 1.0667(14) 0.0387(14) 0.7191(10) 0.032(3) Uani 1 1 d . . . . .
H2A H 1.030582 -0.033842 0.714574 0.038 Uiso 1 1 calc R U . . .
H2B H 1.146577 0.035693 0.697769 0.038 Uiso 1 1 calc R U . . .
C3 C 1.0126(8) 0.1330(7) 0.6646(6) 0.025(3) Uani 1 1 d G . . . .
C4 C 0.9070(8) 0.1144(7) 0.6411(7) 0.026(3) Uani 1 1 d G . . . .
H4A H 0.872342 0.041325 0.655790 0.032 Uiso 1 1 calc R U . . .
C5 C 0.8521(7) 0.2026(9) 0.5960(7) 0.034(3) Uani 1 1 d G . . . .
H5A H 0.779954 0.189913 0.579934 0.041 Uiso 1 1 calc R U . . .
C6 C 0.9029(9) 0.3095(8) 0.5744(6) 0.030(3) Uani 1 1 d G . . . .
C7 C 1.0085(9) 0.3281(7) 0.5979(6) 0.028(3) Uani 1 1 d G . . . .
H7A H 1.043154 0.401135 0.583190 0.033 Uiso 1 1 calc R U . . .
C8 C 1.0634(7) 0.2398(9) 0.6430(6) 0.026(3) Uani 1 1 d G . . . .
H8A H 1.135544 0.252547 0.659046 0.032 Uiso 1 1 calc R U . . .
F2 F 0.8514(10) 0.8899(10) 0.5208(7) 0.054(3) Uani 1 1 d . . . . .
N2 N 1.0200(6) 0.6314(7) 0.8436(5) 0.0196(19) Uani 1 1 d . . . . .
H2C H 0.986193 0.615038 0.895432 0.029 Uiso 1 1 calc R U . . .
H2D H 1.090964 0.658147 0.844209 0.029 Uiso 1 1 calc R U . . .
H2E H 0.980062 0.684875 0.813307 0.029 Uiso 1 1 calc R U . . .
C9 C 1.0246(10) 0.5252(10) 0.8067(7) 0.022(3) Uani 1 1 d . . . . .
H9A H 1.067248 0.466438 0.839777 0.026 Uiso 1 1 calc R U . . .
H9B H 0.947552 0.495285 0.806425 0.026 Uiso 1 1 calc R U . . .
C10 C 1.0802(13) 0.5515(13) 0.7212(9) 0.026(3) Uani 1 1 d . . . . .
H10A H 1.085170 0.480312 0.698918 0.032 Uiso 1 1 calc R U . . .
H10B H 1.157788 0.578840 0.722872 0.032 Uiso 1 1 calc R U . . .
C11 C 1.0206(7) 0.6403(7) 0.6625(6) 0.019(3) Uani 1 1 d G . . . .
C12 C 0.9162(8) 0.6150(7) 0.6398(6) 0.021(3) Uani 1 1 d G . . . .
H12A H 0.884302 0.541016 0.657135 0.025 Uiso 1 1 calc R U . . .
C13 C 0.8585(7) 0.6979(9) 0.5919(6) 0.029(3) Uani 1 1 d G . . . .
H13A H 0.787170 0.680537 0.576434 0.035 Uiso 1 1 calc R U . . .
C14 C 0.9052(9) 0.8061(8) 0.5666(6) 0.030(3) Uani 1 1 d G . . . .
C15 C 1.0096(9) 0.8314(7) 0.5893(6) 0.028(3) Uani 1 1 d G . . . .
H15A H 1.041512 0.905387 0.571973 0.034 Uiso 1 1 calc R U . . .
C16 C 1.0673(7) 0.7485(8) 0.6372(6) 0.026(3) Uani 1 1 d G . . . .
H16A H 1.138647 0.765867 0.652674 0.031 Uiso 1 1 calc R U . . .
F3 F 0.6536(10) 0.6546(10) 0.4718(8) 0.057(3) Uani 1 1 d . . . . .
N3 N 0.5583(6) 0.4646(6) 0.1565(5) 0.0173(18) Uani 1 1 d . . . . .
H3A H 0.561426 0.498438 0.103209 0.026 Uiso 1 1 calc R U . . .
H3B H 0.596702 0.507994 0.184331 0.026 Uiso 1 1 calc R U . . .
H3C H 0.589567 0.394908 0.160348 0.026 Uiso 1 1 calc R U . . .
C17 C 0.4398(9) 0.4524(10) 0.1918(8) 0.023(3) Uani 1 1 d . . . . .
H17A H 0.397701 0.406182 0.161017 0.028 Uiso 1 1 calc R U . . .
H17B H 0.405396 0.528144 0.186883 0.028 Uiso 1 1 calc R U . . .
C18 C 0.4316(13) 0.3943(13) 0.2837(9) 0.026(3) Uani 1 1 d . . . . .
H18A H 0.351680 0.384161 0.305469 0.031 Uiso 1 1 calc R U . . .
H18B H 0.465519 0.318373 0.288368 0.031 Uiso 1 1 calc R U . . .
C19 C 0.4918(8) 0.4651(8) 0.3343(6) 0.020(3) Uani 1 1 d G . . . .
C20 C 0.4383(7) 0.5573(8) 0.3598(7) 0.027(3) Uani 1 1 d G . . . .
H20A H 0.365091 0.576545 0.345320 0.032 Uiso 1 1 calc R U . . .
C21 C 0.4920(9) 0.6214(8) 0.4066(7) 0.038(4) Uani 1 1 d G . . . .
H21A H 0.455408 0.684484 0.424060 0.046 Uiso 1 1 calc R U . . .
C22 C 0.5991(9) 0.5933(9) 0.4278(7) 0.030(3) Uani 1 1 d G . . . .
C23 C 0.6527(7) 0.5011(9) 0.4023(7) 0.030(3) Uani 1 1 d G . . . .
H23A H 0.725904 0.481843 0.416788 0.036 Uiso 1 1 calc R U . . .
C24 C 0.5990(8) 0.4369(7) 0.3555(7) 0.026(3) Uani 1 1 d G . . . .
H24A H 0.635589 0.373902 0.338047 0.032 Uiso 1 1 calc R U . . .
F4 F 0.6554(10) 0.1513(10) 0.4761(7) 0.057(3) Uani 1 1 d . . . . .
N4 N 0.4778(6) 0.0516(6) 0.1560(5) 0.0153(18) Uani 1 1 d . . . . .
H4B H 0.510433 0.060365 0.103894 0.023 Uiso 1 1 calc R U . . .
H4C H 0.405866 0.076204 0.155879 0.023 Uiso 1 1 calc R U . . .
H4D H 0.517068 0.092677 0.184880 0.023 Uiso 1 1 calc R U . . .
C25 C 0.4776(10) -0.0701(10) 0.1943(7) 0.023(3) Uani 1 1 d . . . . .
H25A H 0.555813 -0.097046 0.193469 0.027 Uiso 1 1 calc R U . . .
H25B H 0.435969 -0.114799 0.162214 0.027 Uiso 1 1 calc R U . . .
C26 C 0.4231(13) -0.0896(12) 0.2828(9) 0.023(3) Uani 1 1 d . . . . .
H26A H 0.344172 -0.064680 0.283464 0.027 Uiso 1 1 calc R U . . .
H26B H 0.422676 -0.171647 0.305876 0.027 Uiso 1 1 calc R U . . .
C27 C 0.4857(8) -0.0248(8) 0.3357(6) 0.019(3) Uani 1 1 d G . . . .
C28 C 0.4349(7) 0.0667(8) 0.3642(6) 0.023(3) Uani 1 1 d G . . . .
H28A H 0.361784 0.088452 0.350577 0.028 Uiso 1 1 calc R U . . .
C29 C 0.4909(9) 0.1264(7) 0.4125(6) 0.032(3) Uani 1 1 d G . . . .
H29A H 0.456130 0.189001 0.431898 0.038 Uiso 1 1 calc R U . . .
C30 C 0.5978(9) 0.0946(9) 0.4323(6) 0.034(3) Uani 1 1 d G . . . .
C31 C 0.6487(7) 0.0031(9) 0.4039(7) 0.032(3) Uani 1 1 d G . . . .
H31A H 0.721765 -0.018624 0.417485 0.038 Uiso 1 1 calc R U . . .
C32 C 0.5927(8) -0.0566(8) 0.3556(6) 0.026(3) Uani 1 1 d G . . . .
H32A H 0.627421 -0.119174 0.336163 0.031 Uiso 1 1 calc R U . . .

loop_
_atom_site_aniso_label
_atom_site_aniso_U_11
_atom_site_aniso_U_22
_atom_site_aniso_U_33
_atom_site_aniso_U_23
_atom_site_aniso_U_13
_atom_site_aniso_U_12
Ge1 0.0136(5) 0.0110(5) 0.0204(10) -0.0043(5) -0.0025(6) -0.0018(5)
Ge2 0.0123(5) 0.0113(5) 0.0188(10) -0.0043(5) -0.0037(6) -0.0019(5)
I1 0.0203(5) 0.0185(5) 0.0156(6) -0.0042(4) -0.0029(4) 0.0013(4)
I2 0.0098(3) 0.0174(4) 0.0212(4) -0.0006(3) -0.0031(3) -0.0018(3)
I3 0.0184(3) 0.0115(4) 0.0225(4) -0.0047(3) 0.0018(3) -0.0039(2)
I4 0.0210(5) 0.0161(5) 0.0174(6) -0.0017(4) -0.0023(4) -0.0036(4)
I5 0.0108(3) 0.0197(4) 0.0212(4) -0.0075(3) -0.0034(3) -0.0007(3)
I6 0.0186(3) 0.0106(4) 0.0228(4) -0.0042(3) 0.0006(3) -0.0006(2)
I7 0.0147(5) 0.0191(5) 0.0209(6) -0.0065(4) -0.0048(4) 0.0004(4)
I8 0.0162(5) 0.0155(5) 0.0210(6) -0.0019(4) -0.0036(4) -0.0023(4)
F1 0.068(6) 0.040(5) 0.040(6) -0.001(4) -0.026(5) 0.011(4)
N1 0.018(4) 0.013(5) 0.025(5) -0.009(4) -0.004(3) -0.002(3)
C1 0.019(5) 0.014(6) 0.031(5) 0.003(4) 0.001(4) 0.002(4)
C2 0.030(6) 0.037(6) 0.027(5) -0.004(4) 0.003(4) 0.010(5)
C3 0.026(5) 0.031(5) 0.016(6) -0.004(4) 0.004(4) 0.004(4)
C4 0.025(5) 0.034(6) 0.018(6) -0.005(5) 0.007(4) -0.002(4)
C5 0.026(6) 0.043(5) 0.034(8) -0.005(5) -0.009(5) -0.002(4)
C6 0.048(6) 0.033(5) 0.011(7) -0.004(4) -0.015(5) 0.007(4)
C7 0.046(6) 0.030(6) 0.005(6) 0.001(4) -0.005(4) -0.002(4)
C8 0.033(6) 0.033(5) 0.011(7) 0.002(4) -0.006(5) 0.001(4)
F2 0.068(6) 0.058(6) 0.033(6) 0.004(4) -0.021(5) 0.028(5)
N2 0.015(4) 0.025(4) 0.019(4) -0.008(4) 0.004(4) -0.003(3)
C9 0.032(7) 0.014(5) 0.022(5) -0.007(4) -0.009(4) -0.004(4)
C10 0.032(6) 0.029(6) 0.021(5) -0.009(4) -0.008(4) 0.007(5)
C11 0.016(4) 0.028(5) 0.014(5) -0.010(4) -0.002(4) 0.006(4)
C12 0.013(4) 0.038(6) 0.009(5) -0.005(4) 0.005(3) 0.001(4)
C13 0.016(5) 0.050(5) 0.021(7) -0.005(4) -0.002(4) 0.007(4)
C14 0.038(6) 0.043(5) 0.006(6) 0.000(4) -0.002(5) 0.012(4)
C15 0.041(6) 0.028(5) 0.017(7) -0.004(5) -0.003(5) 0.005(4)
C16 0.030(6) 0.029(5) 0.017(7) -0.003(4) 0.001(5) 0.002(4)
F3 0.071(6) 0.064(6) 0.039(6) -0.019(5) -0.011(5) -0.024(5)
N3 0.023(4) 0.012(5) 0.018(4) -0.007(3) -0.001(3) -0.002(3)
C17 0.018(5) 0.023(7) 0.027(5) -0.002(4) 0.001(4) 0.000(4)
C18 0.024(6) 0.022(6) 0.025(5) 0.008(4) 0.005(4) -0.008(4)
C19 0.025(5) 0.016(5) 0.014(5) 0.012(4) 0.001(4) -0.001(4)
C20 0.032(6) 0.022(5) 0.023(7) 0.005(5) -0.006(5) 0.003(4)
C21 0.055(6) 0.028(6) 0.031(8) -0.001(6) -0.007(5) -0.001(5)
C22 0.047(6) 0.026(6) 0.012(6) 0.008(5) -0.005(5) -0.012(4)
C23 0.026(5) 0.035(6) 0.022(7) 0.010(5) -0.001(4) -0.008(4)
C24 0.021(5) 0.030(6) 0.024(7) 0.008(5) -0.003(4) 0.002(4)
F4 0.067(6) 0.072(7) 0.033(6) -0.010(5) -0.012(5) -0.037(5)
N4 0.015(4) 0.018(4) 0.012(4) 0.001(3) -0.005(3) -0.003(3)
C25 0.024(6) 0.016(5) 0.028(5) 0.000(4) -0.003(4) -0.005(4)
C26 0.027(6) 0.018(5) 0.020(5) 0.006(4) -0.002(4) -0.003(4)
C27 0.023(5) 0.016(5) 0.013(5) 0.011(4) -0.003(4) -0.005(4)
C28 0.027(5) 0.018(5) 0.020(7) 0.005(5) 0.004(4) -0.006(4)
C29 0.049(6) 0.024(6) 0.019(7) 0.006(5) -0.001(5) -0.012(5)
C30 0.045(6) 0.038(6) 0.014(6) 0.010(5) -0.004(5) -0.019(4)
C31 0.034(6) 0.046(6) 0.011(6) 0.013(5) -0.012(5) -0.009(5)
C32 0.025(5) 0.025(6) 0.025(7) 0.005(5) -0.004(4) 0.002(4)

loop_
_atom_type_symbol
_atom_type_description
_atom_type_scat_dispersion_real
_atom_type_scat_dispersion_imag
_atom_type_scat_source
C C 0.0033 0.0016 'International Tables Vol C Tables 4.2.6.8 and 6.1.1.4'
H H 0.0000 0.0000 'International Tables Vol C Tables 4.2.6.8 and 6.1.1.4'
N N 0.0061 0.0033 'International Tables Vol C Tables 4.2.6.8 and 6.1.1.4'
F F 0.0171 0.0103 'International Tables Vol C Tables 4.2.6.8 and 6.1.1.4'
Ge Ge 0.1547 1.8001 'International Tables Vol C Tables 4.2.6.8 and 6.1.1.4'
I I -0.4742 1.8119 'International Tables Vol C Tables 4.2.6.8 and 6.1.1.4'

loop_
_geom_angle_atom_site_label_1
_geom_angle_atom_site_label_2
_geom_angle_atom_site_label_3
_geom_angle
_geom_angle_site_symmetry_1
_geom_angle_site_symmetry_3
I3 Ge1 I1 97.29(5) . .
I3 Ge1 I2 94.64(4) . .
I1 Ge1 I2 95.62(5) . .
I6 Ge2 I5 94.79(4) . .
I6 Ge2 I4 97.16(4) . .
I5 Ge2 I4 95.78(5) . .
C1 N1 H1C 109.5 . .
C1 N1 H1D 109.5 . .
H1C N1 H1D 109.5 . .
C1 N1 H1E 109.5 . .
H1C N1 H1E 109.5 . .
H1D N1 H1E 109.5 . .
C2 C1 N1 110.1(11) . .
C2 C1 H1A 109.6 . .
N1 C1 H1A 109.6 . .
C2 C1 H1B 109.6 . .
N1 C1 H1B 109.6 . .
H1A C1 H1B 108.2 . .
C1 C2 C3 117.0(12) . .
C1 C2 H2A 108.0 . .
C3 C2 H2A 108.0 . .
C1 C2 H2B 108.0 . .
C3 C2 H2B 108.0 . .
H2A C2 H2B 107.3 . .
C4 C3 C8 120.0 . .
C4 C3 C2 119.2(9) . .
C8 C3 C2 120.7(9) . .
C5 C4 C3 120.0 . .
C5 C4 H4A 120.0 . .
C3 C4 H4A 120.0 . .
C6 C5 C4 120.0 . .
C6 C5 H5A 120.0 . .
C4 C5 H5A 120.0 . .
F1 C6 C5 121.9(9) . .
F1 C6 C7 118.1(9) . .
C5 C6 C7 120.0 . .
C8 C7 C6 120.0 . .
C8 C7 H7A 120.0 . .
C6 C7 H7A 120.0 . .
C7 C8 C3 120.0 . .
C7 C8 H8A 120.0 . .
C3 C8 H8A 120.0 . .
C9 N2 H2C 109.5 . .
C9 N2 H2D 109.5 . .
H2C N2 H2D 109.5 . .
C9 N2 H2E 109.5 . .
H2C N2 H2E 109.5 . .
H2D N2 H2E 109.5 . .
C10 C9 N2 109.8(10) . .
C10 C9 H9A 109.7 . .
N2 C9 H9A 109.7 . .
C10 C9 H9B 109.7 . .
N2 C9 H9B 109.7 . .
H9A C9 H9B 108.2 . .
C9 C10 C11 115.1(12) . .
C9 C10 H10A 108.5 . .
C11 C10 H10A 108.5 . .
C9 C10 H10B 108.5 . .
C11 C10 H10B 108.5 . .
H10A C10 H10B 107.5 . .
C12 C11 C16 120.0 . .
C12 C11 C10 119.9(8) . .
C16 C11 C10 119.9(8) . .
C13 C12 C11 120.0 . .
C13 C12 H12A 120.0 . .
C11 C12 H12A 120.0 . .
C12 C13 C14 120.0 . .
C12 C13 H13A 120.0 . .
C14 C13 H13A 120.0 . .
F2 C14 C15 117.9(9) . .
F2 C14 C13 122.1(9) . .
C15 C14 C13 120.0 . .
C14 C15 C16 120.0 . .
C14 C15 H15A 120.0 . .
C16 C15 H15A 120.0 . .
C15 C16 C11 120.0 . .
C15 C16 H16A 120.0 . .
C11 C16 H16A 120.0 . .
C17 N3 H3A 109.5 . .
C17 N3 H3B 109.5 . .
H3A N3 H3B 109.5 . .
C17 N3 H3C 109.5 . .
H3A N3 H3C 109.5 . .
H3B N3 H3C 109.5 . .
N3 C17 C18 110.7(10) . .
N3 C17 H17A 109.5 . .
C18 C17 H17A 109.5 . .
N3 C17 H17B 109.5 . .
C18 C17 H17B 109.5 . .
H17A C17 H17B 108.1 . .
C19 C18 C17 111.4(11) . .
C19 C18 H18A 109.3 . .
C17 C18 H18A 109.3 . .
C19 C18 H18B 109.3 . .
C17 C18 H18B 109.3 . .
H18A C18 H18B 108.0 . .
C20 C19 C24 120.0 . .
C20 C19 C18 119.6(8) . .
C24 C19 C18 120.4(8) . .
C21 C20 C19 120.0 . .
C21 C20 H20A 120.0 . .
C19 C20 H20A 120.0 . .
C22 C21 C20 120.0 . .
C22 C21 H21A 120.0 . .
C20 C21 H21A 120.0 . .
F3 C22 C21 121.3(9) . .
F3 C22 C23 118.7(10) . .
C21 C22 C23 120.0 . .
C24 C23 C22 120.0 . .
C24 C23 H23A 120.0 . .
C22 C23 H23A 120.0 . .
C23 C24 C19 120.0 . .
C23 C24 H24A 120.0 . .
C19 C24 H24A 120.0 . .
C25 N4 H4B 109.5 . .
C25 N4 H4C 109.5 . .
H4B N4 H4C 109.5 . .
C25 N4 H4D 109.5 . .
H4B N4 H4D 109.5 . .
H4C N4 H4D 109.5 . .
N4 C25 C26 111.5(10) . .
N4 C25 H25A 109.3 . .
C26 C25 H25A 109.3 . .
N4 C25 H25B 109.3 . .
C26 C25 H25B 109.3 . .
H25A C25 H25B 108.0 . .
C27 C26 C25 111.6(11) . .
C27 C26 H26A 109.3 . .
C25 C26 H26A 109.3 . .
C27 C26 H26B 109.3 . .
C25 C26 H26B 109.3 . .
H26A C26 H26B 108.0 . .
C28 C27 C32 120.0 . .
C28 C27 C26 119.4(8) . .
C32 C27 C26 120.6(8) . .
C27 C28 C29 120.0 . .
C27 C28 H28A 120.0 . .
C29 C28 H28A 120.0 . .
C28 C29 C30 120.0 . .
C28 C29 H29A 120.0 . .
C30 C29 H29A 120.0 . .
F4 C30 C31 118.1(10) . .
F4 C30 C29 121.9(10) . .
C31 C30 C29 120.0 . .
C32 C31 C30 120.0 . .
C32 C31 H31A 120.0 . .
C30 C31 H31A 120.0 . .
C31 C32 C27 120.0 . .
C31 C32 H32A 120.0 . .
C27 C32 H32A 120.0 . .

loop_
_geom_bond_atom_site_label_1
_geom_bond_atom_site_label_2
_geom_bond_distance
_geom_bond_site_symmetry_2
Ge1 I3 2.7793(13) .
Ge1 I1 2.803(2) .
Ge1 I2 2.807(2) .
Ge2 I6 2.7810(14) .
Ge2 I5 2.7982(19) .
Ge2 I4 2.8047(19) .
F1 C6 1.356(13) .
N1 C1 1.504(12) .
N1 H1C 0.9100 .
N1 H1D 0.9100 .
N1 H1E 0.9100 .
C1 C2 1.49(2) .
C1 H1A 0.9900 .
C1 H1B 0.9900 .
C2 C3 1.509(18) .
C2 H2A 0.9900 .
C2 H2B 0.9900 .
C3 C4 1.3900 .
C3 C8 1.3900 .
C4 C5 1.3900 .
C4 H4A 0.9500 .
C5 C6 1.3900 .
C5 H5A 0.9500 .
C6 C7 1.3900 .
C7 C8 1.3900 .
C7 H7A 0.9500 .
C8 H8A 0.9500 .
F2 C14 1.354(13) .
N2 C9 1.510(13) .
N2 H2C 0.9100 .
N2 H2D 0.9100 .
N2 H2E 0.9100 .
C9 C10 1.50(2) .
C9 H9A 0.9900 .
C9 H9B 0.9900 .
C10 C11 1.541(17) .
C10 H10A 0.9900 .
C10 H10B 0.9900 .
C11 C12 1.3900 .
C11 C16 1.3900 .
C12 C13 1.3900 .
C12 H12A 0.9500 .
C13 C14 1.3900 .
C13 H13A 0.9500 .
C14 C15 1.3900 .
C15 C16 1.3900 .
C15 H15A 0.9500 .
C16 H16A 0.9500 .
F3 C22 1.340(13) .
N3 C17 1.479(12) .
N3 H3A 0.9100 .
N3 H3B 0.9100 .
N3 H3C 0.9100 .
C17 C18 1.567(19) .
C17 H17A 0.9900 .
C17 H17B 0.9900 .
C18 C19 1.528(17) .
C18 H18A 0.9900 .
C18 H18B 0.9900 .
C19 C20 1.3900 .
C19 C24 1.3900 .
C20 C21 1.3900 .
C20 H20A 0.9500 .
C21 C22 1.3900 .
C21 H21A 0.9500 .
C22 C23 1.3900 .
C23 C24 1.3900 .
C23 H23A 0.9500 .
C24 H24A 0.9500 .
F4 C30 1.324(13) .
N4 C25 1.484(13) .
N4 H4B 0.9100 .
N4 H4C 0.9100 .
N4 H4D 0.9100 .
C25 C26 1.540(19) .
C25 H25A 0.9900 .
C25 H25B 0.9900 .
C26 C27 1.526(17) .
C26 H26A 0.9900 .
C26 H26B 0.9900 .
C27 C28 1.3900 .
C27 C32 1.3900 .
C28 C29 1.3900 .
C28 H28A 0.9500 .
C29 C30 1.3900 .
C29 H29A 0.9500 .
C30 C31 1.3900 .
C31 C32 1.3900 .
C31 H31A 0.9500 .
C32 H32A 0.9500 .

loop_
_geom_hbond_atom_site_label_D
_geom_hbond_atom_site_label_H
_geom_hbond_atom_site_label_A
_geom_hbond_distance_DH
_geom_hbond_distance_HA
_geom_hbond_distance_DA
_geom_hbond_angle_DHA
_geom_hbond_site_symmetry_A
_geom_hbond_publ_flag
N1 H1C I5 0.91 2.89 3.613(8) 137.5 2_767 yes
N1 H1C I6 0.91 3.22 3.717(8) 116.6 1_545 yes
N1 H1E I7 0.91 2.67 3.567(7) 167.8 1_545 yes
N1 H1D I1 0.91 2.79 3.617(8) 152.6 2_667 yes
N2 H2C I3 0.91 2.89 3.656(8) 143.1 2_667 yes
N2 H2C I5 0.91 3.10 3.632(8) 119.3 . yes
N2 H2E I7 0.91 2.79 3.585(8) 146.0 . yes
N2 H2D I8 0.91 2.72 3.594(8) 161.9 1_655 yes
N3 H3A I2 0.91 2.87 3.613(8) 139.4 1_554 yes
N3 H3A I3 0.91 3.22 3.720(7) 117.2 2_666 yes
N3 H3C I8 0.91 2.68 3.572(8) 165.6 2_666 yes
N3 H3B I4 0.91 2.79 3.601(8) 149.5 1_554 yes
N4 H4B I2 0.91 3.11 3.640(7) 118.7 2_666 yes
N4 H4B I6 0.91 2.90 3.662(8) 142.5 1_544 yes
N4 H4D I8 0.91 2.83 3.626(8) 146.9 2_666 yes
N4 H4C I6 0.91 3.34 3.725(8) 108.5 2_666 yes
N4 H4C I7 0.91 2.72 3.588(8) 159.9 2_666 yes

loop_
_geom_torsion_atom_site_label_1
_geom_torsion_atom_site_label_2
_geom_torsion_atom_site_label_3
_geom_torsion_atom_site_label_4
_geom_torsion
_geom_torsion_site_symmetry_1
_geom_torsion_site_symmetry_2
_geom_torsion_site_symmetry_3
_geom_torsion_site_symmetry_4
N1 C1 C2 C3 62.5(16) . . . .
C1 C2 C3 C4 -101.5(13) . . . .
C1 C2 C3 C8 73.6(15) . . . .
C8 C3 C4 C5 0.0 . . . .
C2 C3 C4 C5 175.1(11) . . . .
C3 C4 C5 C6 0.0 . . . .
C4 C5 C6 F1 180.0(12) . . . .
C4 C5 C6 C7 0.0 . . . .
F1 C6 C7 C8 -180.0(12) . . . .
C5 C6 C7 C8 0.0 . . . .
C6 C7 C8 C3 0.0 . . . .
C4 C3 C8 C7 0.0 . . . .
C2 C3 C8 C7 -175.1(11) . . . .
N2 C9 C10 C11 -60.6(14) . . . .
C9 C10 C11 C12 -67.8(14) . . . .
C9 C10 C11 C16 107.3(12) . . . .
C16 C11 C12 C13 0.0 . . . .
C10 C11 C12 C13 175.1(11) . . . .
C11 C12 C13 C14 0.0 . . . .
C12 C13 C14 F2 -179.1(12) . . . .
C12 C13 C14 C15 0.0 . . . .
F2 C14 C15 C16 179.1(11) . . . .
C13 C14 C15 C16 0.0 . . . .
C14 C15 C16 C11 0.0 . . . .
C12 C11 C16 C15 0.0 . . . .
C10 C11 C16 C15 -175.1(11) . . . .
N3 C17 C18 C19 61.3(14) . . . .
C17 C18 C19 C20 80.6(12) . . . .
C17 C18 C19 C24 -100.1(11) . . . .
C24 C19 C20 C21 0.0 . . . .
C18 C19 C20 C21 179.3(10) . . . .
C19 C20 C21 C22 0.0 . . . .
C20 C21 C22 F3 179.0(12) . . . .
C20 C21 C22 C23 0.0 . . . .
F3 C22 C23 C24 -179.0(11) . . . .
C21 C22 C23 C24 0.0 . . . .
C22 C23 C24 C19 0.0 . . . .
C20 C19 C24 C23 0.0 . . . .
C18 C19 C24 C23 -179.3(10) . . . .
N4 C25 C26 C27 -60.4(14) . . . .
C25 C26 C27 C28 110.8(11) . . . .
C25 C26 C27 C32 -69.3(13) . . . .
C32 C27 C28 C29 0.0 . . . .
C26 C27 C28 C29 179.9(10) . . . .
C27 C28 C29 C30 0.0 . . . .
C28 C29 C30 F4 177.9(12) . . . .
C28 C29 C30 C31 0.0 . . . .
F4 C30 C31 C32 -178.0(11) . . . .
C29 C30 C31 C32 0.0 . . . .
C30 C31 C32 C27 0.0 . . . .
C28 C27 C32 C31 0.0 . . . .
C26 C27 C32 C31 -179.9(10) . . . .
